data_4316117
loop_
_publ_author_name
'H\'ector Mart\'inez-Garc\'ia'
'Dolores Morales'
'Julio P\'erez'
'Marcos Puerto'
'Daniel Miguel'

_publ_contact_author
;    JULIO PEREZ
     Departamento de Quimica Organica e Inorganica
     IUQOEM - Facultad de Quimica
     Universidad de Oviedo-CSIC
     C/ Julian Claveria s/n
     33006 Oviedo  (ASTURIAS)
     SPAIN
;
_publ_contact_author_email moralesdolores.uo@uniovi.es
_publ_contact_author_fax +34-85-103446
_publ_contact_author_phone +34-85-103467
_publ_section_title
;
 1,3,5-Tris(thiocyanatomethyl)mesitylene as a Ligand. Pseudooctahedral
 Molybdenum, Manganese, and Rhenium Carbonyl Complexes and Copper and
 Silver Dimers. Copper-Catalyzed Carbene- and Nitrene-Transfer Reactions
;
_journal_name_full 'Inorganic Chemistry'
_journal_page_first 6974
_journal_page_last 6985
_journal_paper_doi 10.1021/ic1006082
_journal_volume 49
_journal_year 2010
_chemical_formula_sum 'C19 H17 Cl2 Mo N3 O3 S3'
_chemical_formula_weight 598.35
_chemical_name_systematic
; 
 ? 
;
_space_group_IT_number 14
_symmetry_space_group_name_Hall '-P 2yn'
_symmetry_space_group_name_H-M 'P 1 21/n 1'
_atom_sites_solution_hydrogens geom
_atom_sites_solution_primary direct
_atom_sites_solution_secondary difmap
_audit_creation_date 10/19/2005
_audit_creation_method 'WinGX-Routine Sortav'
_cell_angle_alpha 90.00
_cell_angle_beta 102.84(3)
_cell_angle_gamma 90.00
_cell_formula_units_Z 4
_cell_length_a 10.317(2)
_cell_length_b 15.328(3)
_cell_length_c 15.115(3)
_cell_measurement_temperature 293(2)
_cell_volume 2330.5(8)
_computing_structure_refinement 'SHELXL-97 (Sheldrick, 1997)'
_computing_structure_solution 'SHELXS-97 (Sheldrick, 1990)'
_diffrn_ambient_temperature 293(2)
_diffrn_measured_fraction_theta_full 0.975
_diffrn_measured_fraction_theta_max 0.975
_diffrn_radiation_monochromator graphite
_diffrn_radiation_source 'fine-focus sealed tube'
_diffrn_radiation_type CuK\a
_diffrn_radiation_wavelength 1.54184
_diffrn_reflns_av_R_equivalents 0.0426
_diffrn_reflns_av_sigmaI/netI 0.0384
_diffrn_reflns_limit_h_max 12
_diffrn_reflns_limit_h_min -12
_diffrn_reflns_limit_k_max 18
_diffrn_reflns_limit_k_min 0
_diffrn_reflns_limit_l_max 17
_diffrn_reflns_limit_l_min 0
_diffrn_reflns_number 17758
_diffrn_reflns_reduction_process
;
 Scaled and merged with SORTAV
 R.H. Blessing, (1987) Cryst. Rev. 1, 3-58
 R.H. Blessing, (1989) J. Appl. Cryst. 22, 396-397
;
_diffrn_reflns_theta_full 68.75
_diffrn_reflns_theta_max 68.75
_diffrn_reflns_theta_min 4.16
_exptl_absorpt_coefficient_mu 9.448
_exptl_absorpt_correction_T_max 1.201
_exptl_absorpt_correction_T_min 0.841
_exptl_absorpt_correction_type multi-scan
_exptl_absorpt_process_details
;
 R.H. Blessing, Acta Cryst. (1995), A51, 33-38
;
_exptl_crystal_colour yellow
_exptl_crystal_density_diffrn 1.665
_exptl_crystal_density_method 'not measured'
_exptl_crystal_F_000 1168
_exptl_crystal_size_max 0.25
_exptl_crystal_size_mid 0.12
_exptl_crystal_size_min 0.10
_refine_diff_density_max 0.843
_refine_diff_density_min -0.688
_refine_diff_density_rms 0.128
_refine_ls_extinction_coef 0.00082(14)
_refine_ls_extinction_expression Fc^*^=kFc[1+0.001xFc^2^\l^3^/sin(2\q)]^-1/4^
_refine_ls_extinction_method SHELXL
_refine_ls_goodness_of_fit_ref 1.117
_refine_ls_hydrogen_treatment constr
_refine_ls_matrix_type full
_refine_ls_number_parameters 305
_refine_ls_number_reflns 4192
_refine_ls_number_restraints 0
_refine_ls_restrained_S_all 1.117
_refine_ls_R_factor_all 0.0469
_refine_ls_R_factor_gt 0.0415
_refine_ls_shift/su_max 0.001
_refine_ls_shift/su_mean 0.000
_refine_ls_structure_factor_coef Fsqd
_refine_ls_weighting_details 'calc w=1/[\s^2^(Fo^2^)+(0.0482P)^2^+8.4815P] where P=(Fo^2^+2Fc^2^)/3'
_refine_ls_weighting_scheme calc
_refine_ls_wR_factor_gt 0.1021
_refine_ls_wR_factor_ref 0.1203
_reflns_number_gt 3825
_reflns_number_total 4192
_reflns_threshold_expression >2sigma(I)
_cod_data_source_file ic1006082_si_002_2.cif
_cod_data_source_block Compound_1_dm606
_cod_original_cell_volume 2330.6(8)
_cod_database_code 4316117

loop_
_symmetry_equiv_pos_as_xyz
'x, y, z'
'-x+1/2, y+1/2, -z+1/2'
'-x, -y, -z'
'x-1/2, -y-1/2, z-1/2'

loop_
_atom_site_label
_atom_site_type_symbol
_atom_site_fract_x
_atom_site_fract_y
_atom_site_fract_z
_atom_site_U_iso_or_equiv
_atom_site_adp_type
_atom_site_occupancy
_atom_site_symmetry_multiplicity
_atom_site_calc_flag
_atom_site_refinement_flags
_atom_site_disorder_assembly
_atom_site_disorder_group
Cl91 Cl 0.7649(3) 0.97589(15) 0.94201(17) 0.0431(6) Uani 0.50 1 d PG . .
C90 C 0.6984(9) 0.9508(6) 1.0369(3) 0.051(3) Uani 0.50 1 d PG . .
H90A H 0.6646 1.0032 1.0600 0.062 Uiso 0.50 1 d PG . .
H90B H 0.7663 0.9256 1.0849 0.062 Uiso 0.50 1 d PG . .
Cl92 Cl 0.5683(3) 0.8754(2) 0.9999(2) 0.0622(8) Uani 0.50 1 d PG . .
Mo1 Mo 0.93344(3) 0.80806(2) 0.27649(2) 0.02408(16) Uani 1 1 d . . .
C1 C 1.0770(4) 0.7238(3) 0.2833(3) 0.0287(9) Uani 1 1 d . . .
O1 O 1.1633(3) 0.6753(2) 0.2797(2) 0.0345(7) Uani 1 1 d . . .
C2 C 1.0509(4) 0.8948(3) 0.2407(3) 0.0276(9) Uani 1 1 d . . .
O2 O 1.1192(3) 0.9471(2) 0.2189(3) 0.0392(8) Uani 1 1 d . . .
C3 C 0.8823(4) 0.7713(3) 0.1501(3) 0.0299(9) Uani 1 1 d . . .
O3 O 0.8555(4) 0.7448(2) 0.0761(2) 0.0424(8) Uani 1 1 d . . .
S1 S 1.00026(12) 0.86951(12) 0.61039(8) 0.0518(4) Uani 1 1 d . . .
S2 S 0.58618(17) 1.04046(9) 0.25581(11) 0.0568(4) Uani 1 1 d . . .
S3 S 0.56589(12) 0.62373(7) 0.34599(8) 0.0337(3) Uani 1 1 d . . .
N1 N 0.9712(4) 0.8394(3) 0.4233(3) 0.0321(8) Uani 1 1 d . . .
N2 N 0.7762(4) 0.9061(3) 0.2678(2) 0.0308(8) Uani 1 1 d . . .
N3 N 0.7830(4) 0.7217(2) 0.3145(2) 0.0273(8) Uani 1 1 d . . .
C4 C 0.9775(4) 0.8519(3) 0.4995(3) 0.0328(10) Uani 1 1 d . . .
C5 C 0.6974(5) 0.9590(3) 0.2654(3) 0.0342(10) Uani 1 1 d . . .
C6 C 0.6947(5) 0.6841(3) 0.3307(3) 0.0280(10) Uani 1 1 d . . .
Cl93 Cl 0.5363(4) 0.8833(3) 1.0559(4) 0.0883(12) Uani 0.50 1 d PG . .
C91 C 0.6292(10) 0.8921(8) 0.9713(5) 0.077(5) Uani 0.50 1 d PG . .
H91A H 0.6616 0.8352 0.9581 0.092 Uiso 0.50 1 d PG . .
H91B H 0.5745 0.9157 0.9159 0.092 Uiso 0.50 1 d PG . .
Cl94 Cl 0.7636(4) 0.9626(3) 1.0143(5) 0.1074(19) Uani 0.50 1 d PG . .
C11 C 0.8265(5) 0.8887(3) 0.6233(3) 0.0337(10) Uani 1 1 d . . .
H11A H 0.8085 0.8491 0.6692 0.040 Uiso 1 1 calc R . .
H11B H 0.8206 0.9477 0.6453 0.040 Uiso 1 1 calc R . .
C12 C 0.5083(5) 1.0157(3) 0.3540(3) 0.0358(11) Uani 1 1 d . . .
H12A H 0.5182 1.0662 0.3936 0.043 Uiso 1 1 calc R . .
H12B H 0.4139 1.0059 0.3311 0.043 Uiso 1 1 calc R . .
C13 C 0.4937(5) 0.6962(3) 0.4220(3) 0.0324(10) Uani 1 1 d . . .
H13A H 0.4004 0.7056 0.3944 0.039 Uiso 1 1 calc R . .
H13B H 0.4984 0.6662 0.4791 0.039 Uiso 1 1 calc R . .
C21 C 0.7201(4) 0.8768(3) 0.5382(3) 0.0256(9) Uani 1 1 d . . .
C22 C 0.6651(4) 0.7931(3) 0.5171(3) 0.0245(9) Uani 1 1 d . . .
C23 C 0.5599(4) 0.7835(3) 0.4414(3) 0.0245(9) Uani 1 1 d . . .
C24 C 0.5123(4) 0.8547(3) 0.3852(3) 0.0256(9) Uani 1 1 d . . .
C25 C 0.5669(4) 0.9377(3) 0.4087(3) 0.0273(9) Uani 1 1 d . . .
C26 C 0.6730(4) 0.9486(3) 0.4828(3) 0.0263(9) Uani 1 1 d . . .
C27 C 0.7200(5) 0.7156(3) 0.5737(3) 0.0357(11) Uani 1 1 d . . .
H27A H 0.6765 0.7101 0.6234 0.054 Uiso 1 1 calc R . .
H27B H 0.8138 0.7233 0.5969 0.054 Uiso 1 1 calc R . .
H27C H 0.7049 0.6639 0.5371 0.054 Uiso 1 1 calc R . .
C28 C 0.4069(5) 0.8411(4) 0.2992(3) 0.0395(11) Uani 1 1 d . . .
H28A H 0.3207 0.8415 0.3132 0.059 Uiso 1 1 calc R . .
H28B H 0.4211 0.7861 0.2726 0.059 Uiso 1 1 calc R . .
H28C H 0.4121 0.8872 0.2571 0.059 Uiso 1 1 calc R . .
C29 C 0.7391(5) 1.0367(3) 0.5039(4) 0.0407(12) Uani 1 1 d . . .
H29A H 0.7316 1.0691 0.4487 0.061 Uiso 1 1 calc R . .
H29B H 0.8313 1.0286 0.5321 0.061 Uiso 1 1 calc R . .
H29C H 0.6963 1.0682 0.5443 0.061 Uiso 1 1 calc R . .

loop_
_atom_site_aniso_label
_atom_site_aniso_U_11
_atom_site_aniso_U_22
_atom_site_aniso_U_33
_atom_site_aniso_U_23
_atom_site_aniso_U_13
_atom_site_aniso_U_12
Cl91 0.0688(17) 0.0302(11) 0.0311(12) -0.0013(10) 0.0125(12) 0.0061(11)
C90 0.081(10) 0.062(8) 0.012(4) -0.011(5) 0.011(5) 0.014(7)
Cl92 0.084(2) 0.0564(18) 0.0472(18) 0.0045(15) 0.0178(17) -0.0077(17)
Mo1 0.0228(2) 0.0279(2) 0.0226(2) -0.00386(13) 0.00723(14) 0.00055(13)
C1 0.030(2) 0.027(2) 0.028(2) -0.0009(18) 0.0040(18) -0.0070(19)
O1 0.0317(17) 0.0337(17) 0.0399(19) 0.0030(14) 0.0114(14) 0.0075(14)
C2 0.031(2) 0.025(2) 0.027(2) -0.0053(17) 0.0080(18) 0.0065(18)
O2 0.0399(19) 0.0273(16) 0.053(2) 0.0004(15) 0.0168(16) -0.0036(15)
C3 0.029(2) 0.028(2) 0.034(3) 0.0022(19) 0.0091(19) 0.0018(18)
O3 0.052(2) 0.049(2) 0.0243(17) -0.0086(15) 0.0058(15) -0.0030(17)
S1 0.0266(6) 0.1038(12) 0.0249(6) -0.0146(7) 0.0052(5) -0.0085(7)
S2 0.0801(10) 0.0457(8) 0.0605(9) 0.0300(7) 0.0495(8) 0.0353(7)
S3 0.0408(6) 0.0292(6) 0.0322(6) -0.0062(4) 0.0105(5) -0.0126(5)
N1 0.0271(19) 0.034(2) 0.035(2) -0.0044(17) 0.0058(16) -0.0036(16)
N2 0.033(2) 0.033(2) 0.030(2) 0.0012(16) 0.0150(16) 0.0080(17)
N3 0.0294(19) 0.0272(18) 0.0268(19) -0.0045(15) 0.0096(15) -0.0026(16)
C4 0.025(2) 0.045(3) 0.028(2) -0.007(2) 0.0050(18) -0.005(2)
C5 0.042(3) 0.031(2) 0.033(2) 0.0031(19) 0.016(2) -0.003(2)
C6 0.032(2) 0.028(2) 0.022(2) -0.0035(17) 0.0027(18) 0.0021(19)
Cl93 0.085(3) 0.084(3) 0.101(3) -0.009(2) 0.031(3) -0.008(2)
C91 0.107(12) 0.100(12) 0.046(8) 0.022(7) 0.065(8) 0.015(9)
Cl94 0.090(3) 0.063(2) 0.173(6) 0.017(3) 0.039(3) 0.005(2)
C11 0.033(2) 0.042(3) 0.027(2) -0.0045(19) 0.0092(19) -0.006(2)
C12 0.039(3) 0.036(2) 0.039(3) 0.007(2) 0.022(2) 0.011(2)
C13 0.031(2) 0.038(3) 0.029(2) -0.0015(19) 0.0080(19) -0.0068(19)
C21 0.025(2) 0.036(2) 0.0180(19) -0.0062(17) 0.0093(16) -0.0051(17)
C22 0.025(2) 0.030(2) 0.020(2) 0.0032(17) 0.0092(17) -0.0033(17)
C23 0.023(2) 0.026(2) 0.026(2) -0.0014(17) 0.0074(17) -0.0028(16)
C24 0.021(2) 0.031(2) 0.026(2) 0.0021(18) 0.0063(17) 0.0009(17)
C25 0.026(2) 0.023(2) 0.035(2) -0.0010(17) 0.0124(18) 0.0034(17)
C26 0.034(2) 0.026(2) 0.026(2) -0.0072(17) 0.0193(18) -0.0064(18)
C27 0.042(3) 0.032(2) 0.030(2) 0.005(2) 0.001(2) 0.003(2)
C28 0.032(2) 0.045(3) 0.035(3) 0.000(2) -0.005(2) 0.000(2)
C29 0.049(3) 0.032(2) 0.048(3) -0.008(2) 0.025(2) -0.012(2)

loop_
_atom_type_symbol
_atom_type_description
_atom_type_scat_dispersion_real
_atom_type_scat_dispersion_imag
_atom_type_scat_source
C C 0.0181 0.0091 'International Tables Vol C Tables 4.2.6.8 and 6.1.1.4'
H H 0.0000 0.0000 'International Tables Vol C Tables 4.2.6.8 and 6.1.1.4'
N N 0.0311 0.0180 'International Tables Vol C Tables 4.2.6.8 and 6.1.1.4'
O O 0.0492 0.0322 'International Tables Vol C Tables 4.2.6.8 and 6.1.1.4'
S S 0.3331 0.5567 'International Tables Vol C Tables 4.2.6.8 and 6.1.1.4'
Mo Mo -0.0483 2.7339 'International Tables Vol C Tables 4.2.6.8 and 6.1.1.4'
Cl Cl 0.3639 0.7018 'International Tables Vol C Tables 4.2.6.8 and 6.1.1.4'

loop_
_geom_angle_atom_site_label_1
_geom_angle_atom_site_label_2
_geom_angle_atom_site_label_3
_geom_angle
_geom_angle_site_symmetry_1
_geom_angle_site_symmetry_3
_geom_angle_publ_flag
Cl94 Cl91 C90 21.9(4) . . ?
Cl94 Cl91 C91 60.6(2) . . ?
C90 Cl91 C91 43.10(14) . . ?
Cl94 C90 C91 100.2(5) . . ?
Cl94 C90 Cl91 29.6(6) . . ?
C91 C90 Cl91 78.2(2) . . ?
Cl94 C90 Cl92 129.3(6) . . ?
C91 C90 Cl92 29.38(17) . . ?
Cl91 C90 Cl92 106.8 . . ?
Cl94 C90 Cl93 157.4(7) . . ?
C91 C90 Cl93 58.17(15) . . ?
Cl91 C90 Cl93 134.72(19) . . ?
Cl92 C90 Cl93 28.80(15) . . ?
C91 Cl92 Cl93 143.5(6) . . ?
C91 Cl92 C90 52.2(4) . . ?
Cl93 Cl92 C90 91.3(3) . . ?
C91 Cl92 Cl94 36.7(2) . . ?
Cl93 Cl92 Cl94 106.9(3) . . ?
C90 Cl92 Cl94 15.8(2) . . ?
C3 Mo1 C1 84.09(18) . . ?
C3 Mo1 C2 88.58(18) . . ?
C1 Mo1 C2 87.41(18) . . ?
C3 Mo1 N2 95.98(16) . . ?
C1 Mo1 N2 178.17(16) . . ?
C2 Mo1 N2 90.76(16) . . ?
C3 Mo1 N3 91.65(16) . . ?
C1 Mo1 N3 99.14(16) . . ?
C2 Mo1 N3 173.44(15) . . ?
N2 Mo1 N3 82.69(14) . . ?
C3 Mo1 N1 172.81(16) . . ?
C1 Mo1 N1 97.37(16) . . ?
C2 Mo1 N1 98.51(16) . . ?
N2 Mo1 N1 82.79(14) . . ?
N3 Mo1 N1 81.17(14) . . ?
O1 C1 Mo1 174.1(4) . . ?
O2 C2 Mo1 179.0(4) . . ?
O3 C3 Mo1 176.1(4) . . ?
C4 S1 C11 101.9(2) . . ?
C5 S2 C12 100.7(2) . . ?
C6 S3 C13 101.1(2) . . ?
C4 N1 Mo1 172.6(4) . . ?
C5 N2 Mo1 177.6(4) . . ?
C6 N3 Mo1 172.4(4) . . ?
N1 C4 S1 175.2(4) . . ?
N2 C5 S2 175.8(4) . . ?
N3 C6 S3 174.8(4) . . ?
Cl92 Cl93 C91 17.1(3) . . ?
Cl92 Cl93 C90 59.9(2) . . ?
C91 Cl93 C90 42.75(17) . . ?
Cl92 C91 C90 98.4(4) . . ?
Cl92 C91 Cl94 126.1(3) . . ?
C90 C91 Cl94 27.9(2) . . ?
Cl92 C91 Cl93 19.3(3) . . ?
C90 C91 Cl93 79.1(2) . . ?
Cl94 C91 Cl93 106.8 . . ?
Cl92 C91 Cl91 154.4(8) . . ?
C90 C91 Cl91 58.8(2) . . ?
Cl94 C91 Cl91 33.4(3) . . ?
Cl93 C91 Cl91 136.2(4) . . ?
C90 Cl94 Cl91 128.6(9) . . ?
C90 Cl94 C91 51.8(4) . . ?
Cl91 Cl94 C91 86.0(4) . . ?
C90 Cl94 Cl92 34.9(4) . . ?
Cl91 Cl94 Cl92 101.9(4) . . ?
C91 Cl94 Cl92 17.24(11) . . ?
C21 C11 S1 115.2(3) . . ?
C25 C12 S2 113.9(3) . . ?
C23 C13 S3 115.1(3) . . ?
C26 C21 C22 120.6(4) . . ?
C26 C21 C11 120.3(4) . . ?
C22 C21 C11 119.0(4) . . ?
C23 C22 C21 118.8(4) . . ?
C23 C22 C27 120.6(4) . . ?
C21 C22 C27 120.6(4) . . ?
C22 C23 C24 121.1(4) . . ?
C22 C23 C13 119.4(4) . . ?
C24 C23 C13 119.4(4) . . ?
C23 C24 C25 119.0(4) . . ?
C23 C24 C28 120.1(4) . . ?
C25 C24 C28 120.8(4) . . ?
C26 C25 C24 120.8(4) . . ?
C26 C25 C12 119.7(4) . . ?
C24 C25 C12 119.5(4) . . ?
C25 C26 C21 119.5(4) . . ?
C25 C26 C29 120.9(4) . . ?
C21 C26 C29 119.6(4) . . ?

loop_
_geom_bond_atom_site_label_1
_geom_bond_atom_site_label_2
_geom_bond_distance
_geom_bond_site_symmetry_2
_geom_bond_publ_flag
Cl91 Cl94 1.114(7) . ?
Cl91 C90 1.7647 . ?
Cl91 C91 2.020(6) . ?
C90 Cl94 0.840(5) . ?
C90 C91 1.410(6) . ?
C90 Cl92 1.7650 . ?
C90 Cl93 2.040(4) . ?
Cl92 C91 0.875(4) . ?
Cl92 Cl93 0.983(4) . ?
Cl92 Cl94 2.387(5) . ?
Mo1 C3 1.949(5) . ?
Mo1 C1 1.951(5) . ?
Mo1 C2 1.954(5) . ?
Mo1 N2 2.194(4) . ?
Mo1 N3 2.211(4) . ?
Mo1 N1 2.219(4) . ?
C1 O1 1.170(6) . ?
C2 O2 1.162(6) . ?
C3 O3 1.163(6) . ?
S1 C4 1.662(5) . ?
S1 C11 1.869(5) . ?
S2 C5 1.680(5) . ?
S2 C12 1.877(5) . ?
S3 C6 1.677(5) . ?
S3 C13 1.868(5) . ?
N1 C4 1.155(6) . ?
N2 C5 1.142(6) . ?
N3 C6 1.150(6) . ?
Cl93 C91 1.7652 . ?
C91 Cl94 1.7649 . ?
C11 C21 1.505(6) . ?
C12 C25 1.503(6) . ?
C13 C23 1.501(6) . ?
C21 C26 1.403(6) . ?
C21 C22 1.410(6) . ?
C22 C23 1.399(6) . ?
C22 C27 1.500(6) . ?
C23 C24 1.403(6) . ?
C24 C25 1.405(6) . ?
C24 C28 1.513(6) . ?
C25 C26 1.392(6) . ?
C26 C29 1.515(6) . ?
